data_2021732
loop_
_publ_author_name
'Sun, Yue'
'Gao, Zhongfei'
'Wang, Chunhua'
'Hou, Guige'

_publ_section_title
;
 Synthesis, crystal structures and anti-inflammatory activity of
 fluorine-substituted 1,4,5,6-tetrahydrobenzo[<i>h</i>]quinazolin-2-amine
 derivatives
;
_journal_coeditor_code SK3735
_journal_issue 8
_journal_name_full 'Acta Crystallographica Section C'
_journal_page_first
;
;
_journal_paper_doi 10.1107/S2053229619010118
_journal_volume 75
_journal_year 2019
_chemical_formula_iupac 'C19 H19 F N3 O +, Cl -'
_chemical_formula_moiety 'C19 H19 F N3 O +, Cl -'
_chemical_formula_sum 'C19 H19 Cl F N3 O'
_chemical_formula_weight 359.82
_chemical_name_systematic
'2-Amino-4-(2-fluorophenyl)-9-methoxy-1,4,5,6-tetrahydrobenzo[<i>h</i>]quinazolin-3-ium chloride'
_space_group_crystal_system monoclinic
_space_group_IT_number 14
_space_group_name_Hall '-P 2ybc'
_space_group_name_H-M_alt 'P 1 21/c 1'
_symmetry_space_group_name_Hall '-P 2ybc'
_symmetry_space_group_name_H-M 'P 1 21/c 1'
_atom_sites_solution_hydrogens mixed
_audit_creation_method SHELXL-2017/1
_cell_angle_alpha 90
_cell_angle_beta 101.165(4)
_cell_angle_gamma 90
_cell_formula_units_Z 8
_cell_length_a 17.1415(7)
_cell_length_b 11.7917(4)
_cell_length_c 17.3364(7)
_cell_measurement_reflns_used 6100
_cell_measurement_temperature 100.00(10)
_cell_measurement_theta_max 29.3280
_cell_measurement_theta_min 2.5420
_cell_volume 3437.8(2)
_computing_cell_refinement
;
CrysAlis PRO (Rigaku OD, 2015)
;
_computing_data_collection
;
CrysAlis PRO (Rigaku OD, 2015)
;
_computing_data_reduction
;
CrysAlis PRO (Rigaku OD, 2015)
;
_computing_molecular_graphics
;
SHELXTL (Sheldrick, 2008)
;
_computing_publication_material
;
SHELXTL (Sheldrick, 2008)
;
_computing_structure_refinement
;
SHELXL2017 (Sheldrick, 2015b)
;
_computing_structure_solution
;
SHELXT2017 (Sheldrick, 2015a)
;
_diffrn_ambient_temperature 100.00(10)
_diffrn_detector_area_resol_mean 5.2684
_diffrn_measured_fraction_theta_full 0.998
_diffrn_measured_fraction_theta_max 0.998
_diffrn_measurement_device_type 'Rigaku OD SuperNova Dual source diffractometer with an AtlasS2 detector'
_diffrn_measurement_method 'CCD plate'
_diffrn_radiation_type MoK\a
_diffrn_radiation_wavelength 0.71073
_diffrn_reflns_av_R_equivalents 0.0318
_diffrn_reflns_av_unetI/netI 0.0426
_diffrn_reflns_limit_h_max 15
_diffrn_reflns_limit_h_min -20
_diffrn_reflns_limit_k_max 12
_diffrn_reflns_limit_k_min -14
_diffrn_reflns_limit_l_max 20
_diffrn_reflns_limit_l_min -21
_diffrn_reflns_number 16601
_diffrn_reflns_theta_full 25.242
_diffrn_reflns_theta_max 25.499
_diffrn_reflns_theta_min 2.102
_diffrn_source 'micro-focus sealed X-ray tube'
_exptl_absorpt_coefficient_mu 0.245
_exptl_absorpt_correction_T_max 1.00000
_exptl_absorpt_correction_T_min 0.92028
_exptl_absorpt_correction_type multi-scan
_exptl_absorpt_process_details
;
(CrysAlis PRO; Rigaku OD, 2015)
;
_exptl_crystal_colour colourless
_exptl_crystal_density_diffrn 1.390
_exptl_crystal_description block
_exptl_crystal_F_000 1504
_exptl_crystal_size_max 0.120
_exptl_crystal_size_mid 0.110
_exptl_crystal_size_min 0.100
_refine_diff_density_max 0.596
_refine_diff_density_min -0.276
_refine_ls_extinction_method none
_refine_ls_goodness_of_fit_ref 1.043
_refine_ls_hydrogen_treatment constr
_refine_ls_matrix_type full
_refine_ls_number_parameters 453
_refine_ls_number_reflns 6394
_refine_ls_number_restraints 0
_refine_ls_restrained_S_all 1.043
_refine_ls_R_factor_all 0.0563
_refine_ls_R_factor_gt 0.0427
_refine_ls_shift/su_max 0.001
_refine_ls_shift/su_mean 0.000
_refine_ls_structure_factor_coef Fsqd
_refine_ls_weighting_details 'w=1/[\s^2^(Fo^2^)+(0.0392P)^2^+1.8116P] where P=(Fo^2^+2Fc^2^)/3'
_refine_ls_weighting_scheme calc
_refine_ls_wR_factor_gt 0.0940
_refine_ls_wR_factor_ref 0.1019
_reflns_number_gt 5203
_reflns_number_total 6394
_reflns_threshold_expression 'I > 2\s(I)'
_cod_data_source_file sk3735sup1.cif
_cod_data_source_block 2F
_cod_database_code 2021732
_shelx_space_group_comment
;
The symmetry employed for this shelxl refinement is uniquely defined
by the following loop, which should always be used as a source of
symmetry information in preference to the above space-group names.
They are only intended as comments.
;
_shelx_estimated_absorpt_t_min 0.971
_shelx_estimated_absorpt_t_max 0.976

loop_
_space_group_symop_operation_xyz
'x, y, z'
'-x, y+1/2, -z+1/2'
'-x, -y, -z'
'x, -y-1/2, z-1/2'

loop_
_atom_site_type_symbol
_atom_site_label
_atom_site_fract_x
_atom_site_fract_y
_atom_site_fract_z
_atom_site_U_iso_or_equiv
_atom_site_adp_type
_atom_site_calc_flag
_atom_site_occupancy
C C1 0.77318(12) 0.68934(17) 0.87615(12) 0.0197(5) Uani d 1
H H1 0.822058 0.665648 0.866287 0.024 Uiso calc 1
C C2 0.72156(12) 0.61056(17) 0.89837(12) 0.0198(5) Uani d 1
C C3 0.64969(13) 0.64515(19) 0.91558(12) 0.0236(5) Uani d 1
H H3 0.615754 0.593103 0.932339 0.028 Uiso calc 1
C C4 0.62915(13) 0.75944(18) 0.90730(12) 0.0232(5) Uani d 1
H H4 0.580599 0.782682 0.918238 0.028 Uiso calc 1
C C5 0.65264(13) 0.96060(18) 0.86533(13) 0.0252(5) Uani d 1
H H5A 0.613909 0.981150 0.896951 0.030 Uiso calc 1
H H5B 0.626756 0.965871 0.810505 0.030 Uiso calc 1
C C6 0.72072(13) 1.04455(18) 0.88095(13) 0.0237(5) Uani d 1
H H6A 0.703336 1.116648 0.856616 0.028 Uiso calc 1
H H6B 0.736690 1.056702 0.937131 0.028 Uiso calc 1
C C7 0.79053(12) 1.00131(17) 0.84858(11) 0.0175(4) Uani d 1
C C8 0.80470(11) 0.89048(17) 0.84464(11) 0.0153(4) Uani d 1
C C9 0.75244(12) 0.80355(17) 0.86850(11) 0.0163(4) Uani d 1
C C10 0.67840(12) 0.83951(17) 0.88340(11) 0.0183(5) Uani d 1
C C11 0.84269(12) 1.08906(17) 0.82115(12) 0.0188(5) Uani d 1
H H11 0.810265 1.131345 0.777813 0.023 Uiso calc 1
C C12 0.92182(12) 0.92333(16) 0.79180(11) 0.0152(4) Uani d 1
C C13 0.87880(12) 1.17351(17) 0.88404(11) 0.0171(4) Uani d 1
C C14 0.88441(13) 1.28725(18) 0.86723(12) 0.0205(5) Uani d 1
C C15 0.92037(13) 1.36660(18) 0.92082(13) 0.0241(5) Uani d 1
H H15 0.922498 1.442551 0.906908 0.029 Uiso calc 1
C C16 0.95314(12) 1.33021(19) 0.99574(13) 0.0236(5) Uani d 1
H H16 0.978218 1.381891 1.032952 0.028 Uiso calc 1
C C17 0.94881(14) 1.21712(19) 1.01567(13) 0.0278(5) Uani d 1
H H17 0.970606 1.193086 1.066357 0.033 Uiso calc 1
C C18 0.91214(14) 1.13964(18) 0.96039(13) 0.0255(5) Uani d 1
H H18 0.909683 1.063769 0.974375 0.031 Uiso calc 1
C C19 0.69762(13) 0.41609(18) 0.92465(13) 0.0267(5) Uani d 1
H H19A 0.689195 0.433220 0.976552 0.040 Uiso calc 1
H H19B 0.722416 0.343067 0.924789 0.040 Uiso calc 1
H H19C 0.647455 0.415299 0.888629 0.040 Uiso calc 1
C C1A 0.72808(12) 0.87082(16) 0.64295(11) 0.0156(4) Uani d 1
H H1B 0.683683 0.892306 0.662887 0.019 Uiso calc 1
C C2A 0.77900(12) 0.95314(16) 0.62342(11) 0.0171(4) Uani d 1
C C3A 0.84551(13) 0.92214(17) 0.59422(12) 0.0205(5) Uani d 1
H H3A 0.879949 0.977038 0.581655 0.025 Uiso calc 1
C C4A 0.86009(13) 0.80776(18) 0.58395(12) 0.0217(5) Uani d 1
H H4A 0.904591 0.786989 0.563925 0.026 Uiso calc 1
C C5A 0.82410(13) 0.60003(17) 0.58813(13) 0.0225(5) Uani d 1
H H5A1 0.880318 0.587741 0.589567 0.027 Uiso calc 1
H H5A2 0.795591 0.579814 0.536021 0.027 Uiso calc 1
C C6A 0.79705(12) 0.52306(17) 0.64831(12) 0.0199(5) Uani d 1
H H6A1 0.794683 0.445421 0.629513 0.024 Uiso calc 1
H H6A2 0.835513 0.526316 0.697308 0.024 Uiso calc 1
C C7A 0.71688(12) 0.55736(16) 0.66291(11) 0.0156(4) Uani d 1
C C8A 0.69295(11) 0.66559(16) 0.65483(11) 0.0139(4) Uani d 1
C C9A 0.74323(11) 0.75667(16) 0.63281(11) 0.0149(4) Uani d 1
C C10A 0.81041(12) 0.72371(17) 0.60261(11) 0.0172(4) Uani d 1
C C11A 0.66786(12) 0.46817(16) 0.69303(11) 0.0156(4) Uani d 1
H H11A 0.702632 0.427119 0.735434 0.019 Uiso calc 1
C C12A 0.57782(12) 0.62533(17) 0.70959(11) 0.0153(4) Uani d 1
C C13A 0.63176(12) 0.38173(16) 0.63043(11) 0.0152(4) Uani d 1
C C14A 0.62156(12) 0.26950(17) 0.64953(11) 0.0176(4) Uani d 1
C C15A 0.58783(12) 0.18847(17) 0.59644(12) 0.0201(5) Uani d 1
H H15A 0.582958 0.113709 0.611933 0.024 Uiso calc 1
C C16A 0.56140(12) 0.22144(18) 0.51938(12) 0.0217(5) Uani d 1
H H16A 0.537891 0.168657 0.482179 0.026 Uiso calc 1
C C17A 0.56983(14) 0.33282(19) 0.49746(13) 0.0269(5) Uani d 1
H H17A 0.551799 0.354816 0.445549 0.032 Uiso calc 1
C C18A 0.60494(13) 0.41159(18) 0.55236(12) 0.0234(5) Uani d 1
H H18A 0.610722 0.486051 0.536698 0.028 Uiso calc 1
C C19A 0.80734(13) 1.15122(17) 0.61430(13) 0.0229(5) Uani d 1
H H19D 0.860523 1.143334 0.643874 0.034 Uiso calc 1
H H19E 0.786463 1.223793 0.625118 0.034 Uiso calc 1
H H19F 0.807905 1.145484 0.559170 0.034 Uiso calc 1
Cl Cl1 0.96307(3) 0.62076(4) 0.80113(3) 0.01843(13) Uani d 1
Cl Cl1A 0.51642(3) 0.92160(4) 0.67382(3) 0.01800(13) Uani d 1
F F1 0.85466(8) 1.32268(10) 0.79223(7) 0.0348(3) Uani d 1
F F1A 0.64645(8) 0.23764(10) 0.72615(7) 0.0288(3) Uani d 1
N N1 0.87236(10) 0.85180(13) 0.81748(10) 0.0169(4) Uani d 1
H H1A 0.881602 0.783543 0.812344 0.025 Uiso d 1
N N2 0.90769(10) 1.03351(14) 0.79089(10) 0.0191(4) Uani d 1
H H2A 0.940904 1.073117 0.774138 0.029 Uiso d 1
N N3 0.98608(10) 0.88383(14) 0.76880(10) 0.0191(4) Uani d 1
H H3B 0.990159 0.814864 0.765967 0.029 Uiso d 1
H H3C 1.012553 0.927153 0.745400 0.029 Uiso d 1
N N1A 0.61863(10) 0.69642(13) 0.67234(9) 0.0164(4) Uani d 1
H H1AA 0.600447 0.759068 0.663802 0.025 Uiso d 1
N N2A 0.60446(10) 0.52113(13) 0.72611(9) 0.0168(4) Uani d 1
H H2AA 0.578269 0.481653 0.751346 0.025 Uiso d 1
N N3A 0.51041(10) 0.65949(14) 0.72898(10) 0.0191(4) Uani d 1
H H3AC 0.486887 0.612044 0.758321 0.029 Uiso d 1
H H3AB 0.499668 0.725795 0.722589 0.029 Uiso d 1
O O1 0.74783(9) 0.50027(12) 0.90086(9) 0.0257(4) Uani d 1
O O1A 0.75840(8) 1.06343(11) 0.63623(8) 0.0204(3) Uani d 1

loop_
_atom_site_aniso_label
_atom_site_aniso_U_11
_atom_site_aniso_U_22
_atom_site_aniso_U_33
_atom_site_aniso_U_12
_atom_site_aniso_U_13
_atom_site_aniso_U_23
C1 0.0142(11) 0.0231(11) 0.0225(11) 0.0005(9) 0.0049(9) 0.0014(9)
C2 0.0193(11) 0.0180(11) 0.0206(11) -0.0005(9) 0.0003(9) 0.0006(9)
C3 0.0187(12) 0.0300(13) 0.0230(11) -0.0075(10) 0.0062(9) 0.0003(10)
C4 0.0160(11) 0.0293(12) 0.0257(12) -0.0033(9) 0.0074(9) -0.0085(10)
C5 0.0195(12) 0.0259(12) 0.0303(12) 0.0034(10) 0.0054(10) -0.0066(10)
C6 0.0261(13) 0.0198(11) 0.0260(12) 0.0059(9) 0.0070(10) 0.0005(9)
C7 0.0184(11) 0.0179(10) 0.0163(10) 0.0042(9) 0.0037(8) 0.0018(9)
C8 0.0133(10) 0.0199(11) 0.0119(9) 0.0016(8) 0.0005(8) -0.0008(8)
C9 0.0160(11) 0.0188(11) 0.0137(10) -0.0006(8) 0.0015(8) -0.0008(8)
C10 0.0161(11) 0.0226(11) 0.0156(10) -0.0015(9) 0.0016(8) -0.0048(9)
C11 0.0212(12) 0.0166(10) 0.0191(10) 0.0054(9) 0.0054(9) 0.0032(9)
C12 0.0187(11) 0.0153(10) 0.0114(9) -0.0001(8) 0.0024(8) 0.0003(8)
C13 0.0182(11) 0.0170(11) 0.0180(10) 0.0045(9) 0.0082(9) 0.0009(9)
C14 0.0225(12) 0.0223(11) 0.0178(11) 0.0046(9) 0.0067(9) 0.0061(9)
C15 0.0249(12) 0.0191(11) 0.0302(12) -0.0005(9) 0.0103(10) -0.0028(10)
C16 0.0180(12) 0.0288(12) 0.0256(12) -0.0014(9) 0.0082(9) -0.0094(10)
C17 0.0326(14) 0.0318(13) 0.0184(11) 0.0055(11) 0.0035(10) -0.0007(10)
C18 0.0326(13) 0.0193(11) 0.0242(12) 0.0057(10) 0.0046(10) 0.0046(10)
C19 0.0241(12) 0.0232(12) 0.0311(12) -0.0080(10) 0.0010(10) 0.0079(10)
C1A 0.0128(10) 0.0187(10) 0.0153(10) 0.0010(8) 0.0031(8) 0.0002(8)
C2A 0.0199(11) 0.0151(10) 0.0145(10) 0.0000(9) -0.0009(8) -0.0006(8)
C3A 0.0198(11) 0.0204(11) 0.0222(11) -0.0080(9) 0.0064(9) -0.0004(9)
C4A 0.0178(11) 0.0250(12) 0.0244(11) -0.0015(9) 0.0088(9) -0.0038(10)
C5A 0.0185(12) 0.0217(11) 0.0282(12) -0.0019(9) 0.0068(9) -0.0067(10)
C6A 0.0172(11) 0.0144(10) 0.0270(11) 0.0003(9) 0.0018(9) -0.0044(9)
C7A 0.0160(11) 0.0156(10) 0.0138(10) -0.0010(8) -0.0006(8) -0.0023(8)
C8A 0.0127(10) 0.0164(10) 0.0117(9) 0.0008(8) -0.0002(8) -0.0012(8)
C9A 0.0136(10) 0.0164(10) 0.0126(10) -0.0025(8) -0.0025(8) -0.0003(8)
C10A 0.0147(11) 0.0194(11) 0.0177(10) -0.0004(9) 0.0031(8) -0.0030(9)
C11A 0.0181(11) 0.0123(10) 0.0159(10) 0.0034(8) 0.0019(8) 0.0005(8)
C12A 0.0167(11) 0.0164(10) 0.0115(9) -0.0014(8) -0.0002(8) -0.0020(8)
C13A 0.0139(10) 0.0131(10) 0.0183(10) 0.0003(8) 0.0026(8) -0.0006(8)
C14A 0.0180(11) 0.0190(11) 0.0165(10) 0.0031(9) 0.0048(8) 0.0017(9)
C15A 0.0203(12) 0.0111(10) 0.0317(12) -0.0002(9) 0.0118(9) -0.0029(9)
C16A 0.0172(11) 0.0240(12) 0.0257(12) -0.0061(9) 0.0088(9) -0.0109(10)
C17A 0.0335(14) 0.0291(13) 0.0173(11) -0.0069(10) 0.0029(10) -0.0005(10)
C18A 0.0308(13) 0.0166(11) 0.0217(11) -0.0061(9) 0.0020(10) 0.0017(9)
C19A 0.0223(12) 0.0147(11) 0.0319(12) -0.0042(9) 0.0057(10) 0.0047(9)
Cl1 0.0190(3) 0.0133(2) 0.0242(3) 0.0006(2) 0.0072(2) -0.0026(2)
Cl1A 0.0175(3) 0.0140(2) 0.0232(3) 0.0014(2) 0.0055(2) -0.0020(2)
F1 0.0510(9) 0.0230(7) 0.0269(7) -0.0016(6) -0.0008(6) 0.0078(6)
F1A 0.0418(8) 0.0191(6) 0.0231(7) -0.0035(6) 0.0005(6) 0.0069(5)
N1 0.0159(9) 0.0107(8) 0.0256(9) 0.0010(7) 0.0082(7) -0.0018(7)
N2 0.0232(10) 0.0138(9) 0.0238(9) 0.0012(7) 0.0135(8) 0.0034(7)
N3 0.0196(10) 0.0118(8) 0.0293(10) 0.0007(7) 0.0132(8) 0.0023(7)
N1A 0.0159(9) 0.0106(8) 0.0233(9) 0.0009(7) 0.0051(7) 0.0031(7)
N2A 0.0227(10) 0.0131(9) 0.0162(9) 0.0001(7) 0.0076(7) 0.0029(7)
N3A 0.0197(10) 0.0135(9) 0.0261(10) -0.0006(7) 0.0091(8) 0.0018(7)
O1 0.0208(8) 0.0184(8) 0.0397(9) -0.0029(6) 0.0101(7) 0.0052(7)
O1A 0.0191(8) 0.0128(7) 0.0306(8) -0.0023(6) 0.0080(6) 0.0012(6)

loop_
_atom_type_symbol
_atom_type_description
_atom_type_scat_dispersion_real
_atom_type_scat_dispersion_imag
_atom_type_scat_source
C C 0.0033 0.0016 'International Tables Vol C Tables 4.2.6.8 and 6.1.1.4'
H H 0.0000 0.0000 'International Tables Vol C Tables 4.2.6.8 and 6.1.1.4'
N N 0.0061 0.0033 'International Tables Vol C Tables 4.2.6.8 and 6.1.1.4'
O O 0.0106 0.0060 'International Tables Vol C Tables 4.2.6.8 and 6.1.1.4'
F F 0.0171 0.0103 'International Tables Vol C Tables 4.2.6.8 and 6.1.1.4'
Cl Cl 0.1484 0.1585 'International Tables Vol C Tables 4.2.6.8 and 6.1.1.4'

loop_
_geom_angle_atom_site_label_1
_geom_angle_atom_site_label_2
_geom_angle_atom_site_label_3
_geom_angle
C2 C1 C9 120.61(19)
C2 C1 H1 119.7
C9 C1 H1 119.7
O1 C2 C3 124.89(19)
O1 C2 C1 114.81(18)
C3 C2 C1 120.30(19)
C2 C3 C4 118.7(2)
C2 C3 H3 120.6
C4 C3 H3 120.6
C10 C4 C3 122.3(2)
C10 C4 H4 118.8
C3 C4 H4 118.8
C10 C5 C6 113.39(18)
C10 C5 H5A 108.9
C6 C5 H5A 108.9
C10 C5 H5B 108.9
C6 C5 H5B 108.9
H5A C5 H5B 107.7
C7 C6 C5 110.65(17)
C7 C6 H6A 109.5
C5 C6 H6A 109.5
C7 C6 H6B 109.5
C5 C6 H6B 109.5
H6A C6 H6B 108.1
C8 C7 C11 122.20(18)
C8 C7 C6 121.12(19)
C11 C7 C6 116.68(17)
C7 C8 N1 120.28(18)
C7 C8 C9 122.77(18)
N1 C8 C9 116.95(17)
C1 C9 C10 119.73(19)
C1 C9 C8 122.83(18)
C10 C9 C8 117.43(18)
C4 C10 C9 118.27(19)
C4 C10 C5 122.49(19)
C9 C10 C5 118.98(18)
N2 C11 C7 110.10(16)
N2 C11 C13 108.43(17)
C7 C11 C13 114.15(16)
N2 C11 H11 108.0
C7 C11 H11 108.0
C13 C11 H11 108.0
N2 C12 N3 120.18(18)
N2 C12 N1 119.97(18)
N3 C12 N1 119.83(17)
C14 C13 C18 116.50(19)
C14 C13 C11 121.44(18)
C18 C13 C11 121.95(18)
F1 C14 C15 118.03(18)
F1 C14 C13 118.00(18)
C15 C14 C13 123.94(19)
C14 C15 C16 118.1(2)
C14 C15 H15 120.9
C16 C15 H15 120.9
C15 C16 C17 120.2(2)
C15 C16 H16 119.9
C17 C16 H16 119.9
C16 C17 C18 120.2(2)
C16 C17 H17 119.9
C18 C17 H17 119.9
C17 C18 C13 121.1(2)
C17 C18 H18 119.5
C13 C18 H18 119.5
O1 C19 H19A 109.5
O1 C19 H19B 109.5
H19A C19 H19B 109.5
O1 C19 H19C 109.5
H19A C19 H19C 109.5
H19B C19 H19C 109.5
C9A C1A C2A 120.30(18)
C9A C1A H1B 119.9
C2A C1A H1B 119.9
O1A C2A C3A 124.33(18)
O1A C2A C1A 115.31(18)
C3A C2A C1A 120.35(18)
C2A C3A C4A 119.01(19)
C2A C3A H3A 120.5
C4A C3A H3A 120.5
C10A C4A C3A 122.04(19)
C10A C4A H4A 119.0
C3A C4A H4A 119.0
C10A C5A C6A 112.67(17)
C10A C5A H5A1 109.1
C6A C5A H5A1 109.1
C10A C5A H5A2 109.1
C6A C5A H5A2 109.1
H5A1 C5A H5A2 107.8
C7A C6A C5A 111.45(17)
C7A C6A H6A1 109.3
C5A C6A H6A1 109.3
C7A C6A H6A2 109.3
C5A C6A H6A2 109.3
H6A1 C6A H6A2 108.0
C8A C7A C6A 120.74(18)
C8A C7A C11A 121.53(18)
C6A C7A C11A 117.55(17)
C7A C8A N1A 119.55(18)
C7A C8A C9A 122.62(18)
N1A C8A C9A 117.72(16)
C1A C9A C10A 120.06(18)
C1A C9A C8A 122.75(18)
C10A C9A C8A 117.16(17)
C4A C10A C9A 118.23(18)
C4A C10A C5A 122.09(18)
C9A C10A C5A 119.62(18)
N2A C11A C7A 110.22(15)
N2A C11A C13A 109.47(16)
C7A C11A C13A 113.38(16)
N2A C11A H11A 107.9
C7A C11A H11A 107.9
C13A C11A H11A 107.9
N2A C12A N3A 120.54(18)
N2A C12A N1A 119.77(18)
N3A C12A N1A 119.68(18)
C14A C13A C18A 116.28(18)
C14A C13A C11A 121.35(17)
C18A C13A C11A 122.34(17)
F1A C14A C15A 118.13(17)
F1A C14A C13A 117.73(17)
C15A C14A C13A 124.13(19)
C14A C15A C16A 117.97(19)
C14A C15A H15A 121.0
C16A C15A H15A 121.0
C15A C16A C17A 120.1(2)
C15A C16A H16A 120.0
C17A C16A H16A 120.0
C18A C17A C16A 120.3(2)
C18A C17A H17A 119.9
C16A C17A H17A 119.9
C17A C18A C13A 121.27(19)
C17A C18A H18A 119.4
C13A C18A H18A 119.4
O1A C19A H19D 109.5
O1A C19A H19E 109.5
H19D C19A H19E 109.5
O1A C19A H19F 109.5
H19D C19A H19F 109.5
H19E C19A H19F 109.5
C12 N1 C8 121.66(17)
C12 N1 H1A 115.6
C8 N1 H1A 122.5
C12 N2 C11 125.61(17)
C12 N2 H2A 114.9
C11 N2 H2A 119.4
C12 N3 H3B 116.9
C12 N3 H3C 119.4
H3B N3 H3C 121.1
C12A N1A C8A 121.38(16)
C12A N1A H1AA 116.4
C8A N1A H1AA 122.0
C12A N2A C11A 124.26(16)
C12A N2A H2AA 115.9
C11A N2A H2AA 119.1
C12A N3A H3AC 117.4
C12A N3A H3AB 116.5
H3AC N3A H3AB 124.3
C2 O1 C19 117.09(17)
C2A O1A C19A 117.32(16)

loop_
_geom_bond_atom_site_label_1
_geom_bond_atom_site_label_2
_geom_bond_distance
C1 C2 1.388(3)
C1 C9 1.393(3)
C1 H1 0.9300
C2 O1 1.374(2)
C2 C3 1.384(3)
C3 C4 1.393(3)
C3 H3 0.9300
C4 C10 1.383(3)
C4 H4 0.9300
C5 C10 1.509(3)
C5 C6 1.514(3)
C5 H5A 0.9700
C5 H5B 0.9700
C6 C7 1.506(3)
C6 H6A 0.9700
C6 H6B 0.9700
C7 C8 1.333(3)
C7 C11 1.504(3)
C8 N1 1.409(2)
C8 C9 1.472(3)
C9 C10 1.409(3)
C11 N2 1.474(2)
C11 C13 1.517(3)
C11 H11 0.9800
C12 N2 1.321(2)
C12 N3 1.327(2)
C12 N1 1.332(2)
C13 C14 1.380(3)
C13 C18 1.395(3)
C14 F1 1.367(2)
C14 C15 1.377(3)
C15 C16 1.380(3)
C15 H15 0.9300
C16 C17 1.383(3)
C16 H16 0.9300
C17 C18 1.384(3)
C17 H17 0.9300
C18 H18 0.9300
C19 O1 1.426(2)
C19 H19A 0.9600
C19 H19B 0.9600
C19 H19C 0.9600
C1A C9A 1.388(3)
C1A C2A 1.390(3)
C1A H1B 0.9300
C2A O1A 1.377(2)
C2A C3A 1.383(3)
C3A C4A 1.389(3)
C3A H3A 0.9300
C4A C10A 1.385(3)
C4A H4A 0.9300
C5A C10A 1.506(3)
C5A C6A 1.521(3)
C5A H5A1 0.9700
C5A H5A2 0.9700
C6A C7A 1.500(3)
C6A H6A1 0.9700
C6A H6A2 0.9700
C7A C8A 1.340(3)
C7A C11A 1.502(3)
C8A N1A 1.413(2)
C8A C9A 1.473(3)
C9A C10A 1.409(3)
C11A N2A 1.463(2)
C11A C13A 1.530(3)
C11A H11A 0.9800
C12A N2A 1.323(3)
C12A N3A 1.327(3)
C12A N1A 1.336(2)
C13A C14A 1.383(3)
C13A C18A 1.388(3)
C14A F1A 1.367(2)
C14A C15A 1.374(3)
C15A C16A 1.381(3)
C15A H15A 0.9300
C16A C17A 1.383(3)
C16A H16A 0.9300
C17A C18A 1.382(3)
C17A H17A 0.9300
C18A H18A 0.9300
C19A O1A 1.430(2)
C19A H19D 0.9600
C19A H19E 0.9600
C19A H19F 0.9600
N1 H1A 0.8285
N2 H2A 0.8310
N3 H3B 0.8185
N3 H3C 0.8383
N1A H1AA 0.8043
N2A H2AA 0.8280
N3A H3AC 0.9021
N3A H3AB 0.8059

loop_
_geom_hbond_atom_site_label_D
_geom_hbond_atom_site_label_H
_geom_hbond_atom_site_label_A
_geom_hbond_site_symmetry_A
_geom_hbond_distance_DH
_geom_hbond_distance_HA
_geom_hbond_distance_DA
_geom_hbond_angle_DHA
_geom_hbond_publ_flag
N3A H3AB Cl1A . 0.81 2.49 3.2427(17) 155 yes
N3A H3AC Cl1A 2_646 0.90 2.54 3.3496(17) 150 yes
N2A H2AA Cl1A 2_646 0.83 2.37 3.1736(17) 163 yes
N1A H1AA Cl1A . 0.80 2.42 3.1841(17) 158 yes
N3 H3C Cl1 2_756 0.84 2.48 3.2318(17) 149 yes
N3 H3B Cl1 . 0.82 2.44 3.1903(17) 154 yes
N2 H2A Cl1 2_756 0.83 2.36 3.1433(17) 158 yes
N1 H1A Cl1 . 0.83 2.40 3.1766(16) 156 yes
C15A H15A Cl1A 1_545 0.93 2.84 3.720(2) 159 yes
C1A H1B Cl1A . 0.93 2.93 3.816(2) 160 yes
C19 H19C Cl1A 2_646 0.96 2.81 3.736(2) 162 yes
C15 H15 Cl1 1_565 0.93 2.96 3.796(2) 151 yes
C11 H11 O1A . 0.98 2.57 3.265(3) 128 yes
C1 H1 Cl1 . 0.93 2.91 3.818(2) 167 yes

loop_
_geom_torsion_atom_site_label_1
_geom_torsion_atom_site_label_2
_geom_torsion_atom_site_label_3
_geom_torsion_atom_site_label_4
_geom_torsion
C9 C1 C2 O1 177.65(18)
C9 C1 C2 C3 -2.0(3)
O1 C2 C3 C4 -177.24(19)
C1 C2 C3 C4 2.4(3)
C2 C3 C4 C10 -0.7(3)
C10 C5 C6 C7 45.2(2)
C5 C6 C7 C8 -30.5(3)
C5 C6 C7 C11 149.43(19)
C11 C7 C8 N1 3.0(3)
C6 C7 C8 N1 -177.12(18)
C11 C7 C8 C9 -177.63(18)
C6 C7 C8 C9 2.3(3)
C2 C1 C9 C10 0.0(3)
C2 C1 C9 C8 -179.60(19)
C7 C8 C9 C1 -169.7(2)
N1 C8 C9 C1 9.7(3)
C7 C8 C9 C10 10.7(3)
N1 C8 C9 C10 -169.86(17)
C3 C4 C10 C9 -1.2(3)
C3 C4 C10 C5 172.8(2)
C1 C9 C10 C4 1.6(3)
C8 C9 C10 C4 -178.80(18)
C1 C9 C10 C5 -172.61(19)
C8 C9 C10 C5 7.0(3)
C6 C5 C10 C4 150.5(2)
C6 C5 C10 C9 -35.5(3)
C8 C7 C11 N2 0.2(3)
C6 C7 C11 N2 -179.68(17)
C8 C7 C11 C13 -122.0(2)
C6 C7 C11 C13 58.1(2)
N2 C11 C13 C14 97.3(2)
C7 C11 C13 C14 -139.5(2)
N2 C11 C13 C18 -78.8(2)
C7 C11 C13 C18 44.3(3)
C18 C13 C14 F1 177.89(18)
C11 C13 C14 F1 1.5(3)
C18 C13 C14 C15 0.0(3)
C11 C13 C14 C15 -176.4(2)
F1 C14 C15 C16 -177.56(18)
C13 C14 C15 C16 0.4(3)
C14 C15 C16 C17 -0.6(3)
C15 C16 C17 C18 0.5(3)
C16 C17 C18 C13 -0.2(3)
C14 C13 C18 C17 -0.1(3)
C11 C13 C18 C17 176.3(2)
C9A C1A C2A O1A -179.72(17)
C9A C1A C2A C3A -0.4(3)
O1A C2A C3A C4A 179.90(18)
C1A C2A C3A C4A 0.7(3)
C2A C3A C4A C10A -0.5(3)
C10A C5A C6A C7A 45.0(2)
C5A C6A C7A C8A -29.1(3)
C5A C6A C7A C11A 155.78(17)
C6A C7A C8A N1A -177.20(17)
C11A C7A C8A N1A -2.2(3)
C6A C7A C8A C9A -1.0(3)
C11A C7A C8A C9A 173.92(17)
C2A C1A C9A C10A 0.0(3)
C2A C1A C9A C8A 177.95(18)
C7A C8A C9A C1A -163.65(19)
N1A C8A C9A C1A 12.6(3)
C7A C8A C9A C10A 14.4(3)
N1A C8A C9A C10A -169.42(17)
C3A C4A C10A C9A 0.1(3)
C3A C4A C10A C5A 177.21(19)
C1A C9A C10A C4A 0.2(3)
C8A C9A C10A C4A -177.87(18)
C1A C9A C10A C5A -177.02(18)
C8A C9A C10A C5A 4.9(3)
C6A C5A C10A C4A 148.3(2)
C6A C5A C10A C9A -34.6(3)
C8A C7A C11A N2A -12.2(3)
C6A C7A C11A N2A 162.94(16)
C8A C7A C11A C13A 110.9(2)
C6A C7A C11A C13A -74.0(2)
N2A C11A C13A C14A -90.2(2)
C7A C11A C13A C14A 146.27(19)
N2A C11A C13A C18A 87.5(2)
C7A C11A C13A C18A -36.0(3)
C18A C13A C14A F1A -179.22(18)
C11A C13A C14A F1A -1.4(3)
C18A C13A C14A C15A 0.6(3)
C11A C13A C14A C15A 178.40(19)
F1A C14A C15A C16A 178.81(17)
C13A C14A C15A C16A -1.0(3)
C14A C15A C16A C17A 0.6(3)
C15A C16A C17A C18A 0.2(3)
C16A C17A C18A C13A -0.6(3)
C14A C13A C18A C17A 0.3(3)
C11A C13A C18A C17A -177.5(2)
N2 C12 N1 C8 -0.4(3)
N3 C12 N1 C8 178.09(17)
C7 C8 N1 C12 -3.1(3)
C9 C8 N1 C12 177.50(17)
N3 C12 N2 C11 -174.38(18)
N1 C12 N2 C11 4.1(3)
C7 C11 N2 C12 -3.9(3)
C13 C11 N2 C12 121.6(2)
N2A C12A N1A C8A -4.5(3)
N3A C12A N1A C8A 176.21(17)
C7A C8A N1A C12A 11.9(3)
C9A C8A N1A C12A -164.50(17)
N3A C12A N2A C11A 166.43(18)
N1A C12A N2A C11A -12.8(3)
C7A C11A N2A C12A 20.3(3)
C13A C11A N2A C12A -105.1(2)
C3 C2 O1 C19 -1.4(3)
C1 C2 O1 C19 178.97(18)
C3A C2A O1A C19A 3.0(3)
C1A C2A O1A C19A -177.73(17)

_cod_database_fobs_code 2021732
